data_1005043
loop_
_publ_author_name
'Moini, A'
'Subramanian, M A'
'Clearfield, A'
'DiSalvo, F J'
'McCarroll, W H'

_publ_section_title
;
Structure and properties of La2 Mo2 O7: A quasi-twodimensional metallic
oxide with strong Mo-Mo bonds
;
_journal_coden_ASTM JSSCBI
_journal_name_full 'Journal of Solid State Chemistry'
_journal_page_first 136
_journal_page_last 143
_journal_paper_doi 10.1016/0022-4596(87)90228-3
_journal_volume 66
_journal_year 1987
_chemical_formula_structural 'La2 (Mo2 O7)'
_chemical_formula_sum 'La2 Mo2 O7'
_chemical_name_systematic 'Dilanthanum dimolybdate(IV)'
_space_group_IT_number 58
_symmetry_cell_setting orthorhombic
_symmetry_Int_Tables_number 58
_symmetry_space_group_name_Hall '-P 2 2n'
_symmetry_space_group_name_H-M 'P n n m'
_cell_angle_alpha 90
_cell_angle_beta 90
_cell_angle_gamma 90
_cell_formula_units_Z 2
_cell_length_a 6.034(1)
_cell_length_b 12.236(2)
_cell_length_c 3.888(1)
_cell_volume 287.1
_refine_ls_R_factor_all 0.053
_cod_database_code 1005043

loop_
_symmetry_equiv_pos_as_xyz
x,y,z
-x,-y,z
1/2+x,1/2-y,1/2-z
1/2-x,1/2+y,1/2-z
-x,-y,-z
x,y,-z
1/2-x,1/2+y,1/2+z
1/2+x,1/2-y,1/2+z

loop_
_atom_site_aniso_label
_atom_site_aniso_B_11
_atom_site_aniso_B_12
_atom_site_aniso_B_13
_atom_site_aniso_B_22
_atom_site_aniso_B_23
_atom_site_aniso_B_33
La1 0.35(2) -0.15(2) 0. 0.37(2) 0. 0.32(2)
Mo1 0.13(3) 0.01(3) 0. 0.10(3) 0. 0.22(3)
O1 1.4(5) 0.3(4) 0. 0.7(4) 0. 0.6(4)
O2 0.3(3) 0.4(3) 0. 0.7(3) 0. 1.0(3)
O3 0.5(3) 0.1(3) 0. 0.7(3) 0. 0.3(3)
O4 1.0(3) -0.9(3) 0. 1.3(3) 0. 0.4(3)

loop_
_atom_site_label
_atom_site_type_symbol
_atom_site_symmetry_multiplicity
_atom_site_Wyckoff_symbol
_atom_site_fract_x
_atom_site_fract_y
_atom_site_fract_z
_atom_site_occupancy
_atom_site_attached_hydrogens
_atom_site_calc_flag
La1 La3+ 4 g 0.4097(1) 0.3451(5) 0. 1. 0 d
Mo1 Mo4+ 4 g 0.3186(2) 0.04748(8) 0. 1. 0 d
O1 O2- 2 a 0. 0. 0. 1. 0 d
O2 O2- 4 g 0.158(1) 0.1981(7) 0. 1. 0 d
O3 O2- 4 g 0.376(1) 0.8843(8) 0. 1. 0 d
O4 O2- 4 g 0.208(2) 0.5473(8) 0. 1. 0 d

loop_
_atom_type_symbol
_atom_type_oxidation_number
La3+ 3.000
Mo4+ 4.000
O2- -2.000
